data_4305342
loop_
_publ_author_name
'Qisheng Lin'
'John D. Corbett'

_publ_contact_author_address
;Dept. of Chem.
Iowa State University
Ames, IA, 50011
;
_publ_contact_author_email jcorbett@iastate.edu
_publ_contact_author_name 'John D. Corbett'
_publ_section_title
;
Li14.7Mg36.8Cu21.5Ga66: An Intermetallic Representative of a Type IV
Clathrate
;
_journal_name_full 'Inorganic Chemistry'
_journal_page_first 10825
_journal_page_last 10831
_journal_paper_doi 10.1021/ic8003245
_journal_volume 47
_journal_year 2008
_chemical_formula_sum 'Cu21.5 Ga66 Li14.73 Mg36.77'
_chemical_formula_weight 6963.73
_chemical_name_systematic
; 
 ? 
;
_space_group_IT_number 187
_symmetry_cell_setting hexagonal
_symmetry_space_group_name_Hall 'P -6 2'
_symmetry_space_group_name_H-M 'P -6 m 2'
_atom_sites_solution_primary direct
_atom_sites_solution_secondary difmap
_audit_creation_method SHELXL-97
_cell_angle_alpha 90.00
_cell_angle_beta 90.00
_cell_angle_gamma 120.00
_cell_formula_units_Z 1
_cell_length_a 14.0803(4)
_cell_length_b 14.0803(4)
_cell_length_c 13.6252(8)
_cell_measurement_temperature 273(2)
_cell_measurement_theta_max 28.62
_cell_measurement_theta_min 1.67
_cell_volume 2339.36(17)
_computing_structure_refinement 'SHELXL-97 (Sheldrick, 1997)'
_computing_structure_solution 'SHELXS-97 (Sheldrick, 1990)'
_diffrn_ambient_temperature 273(2)
_diffrn_measured_fraction_theta_full 0.980
_diffrn_measured_fraction_theta_max 0.980
_diffrn_radiation_monochromator graphite
_diffrn_radiation_source 'fine-focus sealed tube'
_diffrn_radiation_type MoK\a
_diffrn_radiation_wavelength 0.71073
_diffrn_reflns_av_R_equivalents 0.0441
_diffrn_reflns_av_sigmaI/netI 0.0228
_diffrn_reflns_limit_h_max 18
_diffrn_reflns_limit_h_min -18
_diffrn_reflns_limit_k_max 18
_diffrn_reflns_limit_k_min -15
_diffrn_reflns_limit_l_max 14
_diffrn_reflns_limit_l_min -18
_diffrn_reflns_number 14829
_diffrn_reflns_theta_full 28.26
_diffrn_reflns_theta_max 28.26
_diffrn_reflns_theta_min 1.67
_exptl_absorpt_coefficient_mu 23.642
_exptl_absorpt_correction_T_max 0.0829
_exptl_absorpt_correction_T_min 0.0359
_exptl_absorpt_correction_type numerical
_exptl_absorpt_process_details X-SHAPE
_exptl_crystal_colour silver
_exptl_crystal_density_diffrn 4.943
_exptl_crystal_density_method 'not measured'
_exptl_crystal_F_000 3155
_exptl_crystal_size_max 0.145
_exptl_crystal_size_mid 0.130
_exptl_crystal_size_min 0.110
_refine_diff_density_max 6.609
_refine_diff_density_min -2.877
_refine_diff_density_rms 0.464
_refine_ls_abs_structure_details 'Flack H D (1983), Acta Cryst. A39, 876-881'
_refine_ls_abs_structure_Flack 0.00
_refine_ls_extinction_method none
_refine_ls_goodness_of_fit_ref 1.058
_refine_ls_matrix_type full
_refine_ls_number_parameters 136
_refine_ls_number_reflns 2175
_refine_ls_number_restraints 0
_refine_ls_restrained_S_all 1.058
_refine_ls_R_factor_all 0.0727
_refine_ls_R_factor_gt 0.0648
_refine_ls_shift/su_max 2.370
_refine_ls_shift/su_mean 0.126
_refine_ls_structure_factor_coef Fsqd
_refine_ls_weighting_details 'calc w=1/[\s^2^(Fo^2^)+(0.0985P)^2^+105.1837P] where P=(Fo^2^+2Fc^2^)/3'
_refine_ls_weighting_scheme calc
_refine_ls_wR_factor_gt 0.1767
_refine_ls_wR_factor_ref 0.1864
_reflns_number_gt 1915
_reflns_number_total 2175
_reflns_threshold_expression >2sigma(I)
_cod_data_source_file ic8003245_si_002.cif
_cod_data_source_block crystal
_cod_original_formula_sum 'Cu21.50 Ga66 Li14.73 Mg36.77'
_cod_database_code 4305342

loop_
_symmetry_equiv_pos_as_xyz
'x, y, z'
'-y, x-y, z'
'-x+y, -x, z'
'x, y, -z'
'-y, x-y, -z'
'-x+y, -x, -z'
'-y, -x, z'
'-x+y, y, z'
'x, x-y, z'
'-y, -x, -z'
'-x+y, y, -z'
'x, x-y, -z'

loop_
_atom_site_label
_atom_site_type_symbol
_atom_site_fract_x
_atom_site_fract_y
_atom_site_fract_z
_atom_site_U_iso_or_equiv
_atom_site_adp_type
_atom_site_occupancy
_atom_site_symmetry_multiplicity
_atom_site_calc_flag
_atom_site_refinement_flags
_atom_site_disorder_assembly
_atom_site_disorder_group
Ga1 Ga 0.0002(2) 0.18868(14) 0.18699(9) 0.0139(3) Uani 1 1 d . . .
Ga2 Ga 0.0004(2) 0.34406(14) 0.09951(10) 0.0157(3) Uani 1 1 d . . .
Ga3 Ga 0.22383(16) 0.77617(16) 0.4036(3) 0.0316(9) Uani 1 2 d S . .
Ga4 Ga 0.39679(11) 0.60321(11) 0.3160(2) 0.0185(7) Uani 1 2 d S . .
Ga5 Ga 0.44926(12) 0.55074(12) 0.1595(2) 0.0150(6) Uani 1 2 d S . .
Ga6 Ga 0.55155(13) 0.44845(13) 0.1590(2) 0.0157(6) Uani 1 2 d S . .
Ga7 Ga 0.60275(13) 0.39725(13) 0.3150(3) 0.0217(7) Uani 1 2 d S . .
Ga8 Ga 0.1568(2) 0.4870(2) 0.0000 0.0142(7) Uani 1 2 d S . .
Ga9 Ga 0.4879(2) 0.1566(2) 0.0000 0.0128(6) Uani 1 2 d S . .
Cu1 Cu 0.77674(17) 0.22326(17) 0.4051(3) 0.0386(13) Uani 1 2 d S . .
Cu2 Cu 0.06143(15) 0.93857(15) 0.5000 0.0217(8) Uani 1 4 d S . .
Cu3 Cu 0.4465(3) 0.5535(3) 0.5000 0.184(9) Uani 1 4 d S . .
Cu11 Cu 0.12261(18) 0.87739(18) 0.3475(4) 0.0268(16) Uani 0.75(3) 2 d SP . .
Mg11 Mg 0.12261(18) 0.87739(18) 0.3475(4) 0.0268(16) Uani 0.25(3) 2 d SP . .
Cu12 Cu 0.8788(2) 0.1212(2) 0.3519(5) 0.027(2) Uani 0.43(3) 2 d SP . .
Mg12 Mg 0.8788(2) 0.1212(2) 0.3519(5) 0.027(2) Uani 0.57(3) 2 d SP . .
Cu13 Cu 0.5522(3) 0.4478(3) 0.5000 0.026(2) Uani 0.41(3) 4 d SP . .
Mg13 Mg 0.5522(3) 0.4478(3) 0.5000 0.026(2) Uani 0.59(3) 4 d SP . .
Cu14 Cu 0.0000 0.0000 0.0946(4) 0.027(2) Uani 0.62(3) 6 d SP . .
Mg14 Mg 0.0000 0.0000 0.0946(4) 0.027(2) Uani 0.38(3) 6 d SP . .
Mg1 Mg 0.1289(6) 0.8711(6) 0.0000 0.0290(16) Uani 1 4 d S . .
Mg2 Mg 0.8658(6) 0.1342(6) 0.0000 0.0290(16) Uani 1 4 d S . .
Mg3 Mg 0.3333 0.6667 0.1237(14) 0.020(2) Uani 1 6 d S . .
Mg4 Mg 0.7910(4) 0.2090(4) 0.1905(8) 0.0256(19) Uani 1 2 d S . .
Mg21 Mg 0.3772(6) 0.0001(8) 0.3076(4) 0.022(2) Uani 0.78(3) 1 d P . .
Li21 Li 0.3772(6) 0.0001(8) 0.3076(4) 0.022(2) Uani 0.22(3) 1 d P . .
Mg22 Mg 0.3097(9) 0.0498(11) 0.5000 0.035(4) Uani 0.80(5) 2 d SP . .
Li22 Li 0.3097(9) 0.0498(11) 0.5000 0.035(4) Uani 0.20(5) 2 d SP . .
Mg23 Mg 0.6667 0.3333 0.120(2) 0.020(2) Uani 0.52(6) 6 d SP . .
Li23 Li 0.6667 0.3333 0.120(2) 0.020(2) Uani 0.48(6) 6 d SP . .
Li1 Li 0.212(3) 0.424(5) 0.189(5) 0.038 Uiso 1 2 d S . .
Li2 Li 0.0000 0.0000 0.292(6) 0.038 Uiso 1 6 d S . .
Li3 Li 0.6667 0.3333 0.5000 0.038 Uiso 1 12 d S . .
Li4 Li 0.3333 0.6667 0.5000 0.038 Uiso 1 12 d S . .

loop_
_atom_site_aniso_label
_atom_site_aniso_U_11
_atom_site_aniso_U_22
_atom_site_aniso_U_33
_atom_site_aniso_U_23
_atom_site_aniso_U_13
_atom_site_aniso_U_12
Ga1 0.0130(6) 0.0134(9) 0.0159(6) 0.0025(7) 0.0008(10) 0.0071(9)
Ga2 0.0137(6) 0.0143(10) 0.0178(6) 0.0009(6) 0.0002(10) 0.0061(9)
Ga3 0.0443(18) 0.0443(18) 0.0220(19) 0.0002(7) -0.0002(7) 0.0340(19)
Ga4 0.0202(13) 0.0202(13) 0.0219(17) -0.0034(5) 0.0034(5) 0.0152(15)
Ga5 0.0132(10) 0.0132(10) 0.0185(14) 0.0012(6) -0.0012(6) 0.0065(12)
Ga6 0.0163(10) 0.0163(10) 0.0145(13) -0.0003(6) 0.0003(6) 0.0082(12)
Ga7 0.0213(12) 0.0213(12) 0.0208(17) 0.0010(6) -0.0010(6) 0.0094(15)
Ga8 0.0125(14) 0.0128(13) 0.0165(16) 0.000 0.000 0.0058(11)
Ga9 0.0096(12) 0.0121(14) 0.0188(17) 0.000 0.000 0.0070(10)
Cu1 0.071(3) 0.071(3) 0.0089(17) 0.0002(7) -0.0002(7) 0.062(3)
Cu2 0.0302(17) 0.0302(17) 0.0171(17) 0.000 0.000 0.0245(19)
Cu3 0.39(2) 0.39(2) 0.018(3) 0.000 0.000 0.38(2)
Cu11 0.029(2) 0.029(2) 0.027(3) 0.0018(9) -0.0018(9) 0.017(2)
Mg11 0.029(2) 0.029(2) 0.027(3) 0.0018(9) -0.0018(9) 0.017(2)
Cu12 0.013(2) 0.013(2) 0.043(4) -0.0161(14) 0.0161(14) -0.003(2)
Mg12 0.013(2) 0.013(2) 0.043(4) -0.0161(14) 0.0161(14) -0.003(2)
Cu13 0.029(3) 0.029(3) 0.030(5) 0.000 0.000 0.021(3)
Mg13 0.029(3) 0.029(3) 0.030(5) 0.000 0.000 0.021(3)
Cu14 0.031(2) 0.031(2) 0.020(3) 0.000 0.000 0.0156(12)
Mg14 0.031(2) 0.031(2) 0.020(3) 0.000 0.000 0.0156(12)
Mg1 0.027(3) 0.027(3) 0.036(4) 0.000 0.000 0.015(3)
Mg2 0.027(3) 0.027(3) 0.036(4) 0.000 0.000 0.015(3)
Mg3 0.018(3) 0.018(3) 0.025(5) 0.000 0.000 0.0091(15)
Mg4 0.021(3) 0.021(3) 0.027(5) -0.0006(18) 0.0006(18) 0.005(3)
Mg21 0.040(5) 0.024(3) 0.018(3) -0.007(4) -0.001(3) 0.029(4)
Li21 0.040(5) 0.024(3) 0.018(3) -0.007(4) -0.001(3) 0.029(4)
Mg22 0.027(6) 0.067(8) 0.009(4) 0.000 0.000 0.021(5)
Li22 0.027(6) 0.067(8) 0.009(4) 0.000 0.000 0.021(5)
Mg23 0.018(3) 0.018(3) 0.025(5) 0.000 0.000 0.0091(15)
Li23 0.018(3) 0.018(3) 0.025(5) 0.000 0.000 0.0091(15)

loop_
_atom_type_symbol
_atom_type_description
_atom_type_scat_dispersion_real
_atom_type_scat_dispersion_imag
_atom_type_scat_source
Li Li -0.0003 0.0001 'International Tables Vol C Tables 4.2.6.8 and 6.1.1.4'
Mg Mg 0.0486 0.0363 'International Tables Vol C Tables 4.2.6.8 and 6.1.1.4'
Cu Cu 0.3201 1.2651 'International Tables Vol C Tables 4.2.6.8 and 6.1.1.4'
Ga Ga 0.2307 1.6083 'International Tables Vol C Tables 4.2.6.8 and 6.1.1.4'

loop_
_geom_bond_atom_site_label_1
_geom_bond_atom_site_label_2
_geom_bond_distance
_geom_bond_site_symmetry_2
_geom_bond_publ_flag
Ga1 Ga2 2.4906(18) . ?
Ga1 Mg11 2.648(5) 2_665 ?
Ga1 Cu11 2.648(5) 2_665 ?
Ga1 Ga1 2.650(5) 8 ?
Ga1 Ga1 2.660(5) 7 ?
Ga1 Mg12 2.693(6) 1_455 ?
Ga1 Cu12 2.693(6) 1_455 ?
Ga1 Cu14 2.938(3) . ?
Ga1 Mg1 2.993(5) 2_665 ?
Ga1 Li2 3.01(4) . ?
Ga1 Mg2 3.035(5) 1_455 ?
Ga2 Ga8 2.511(3) . ?
Ga2 Ga9 2.522(3) 2 ?
Ga2 Ga5 2.650(2) 3_565 ?
Ga2 Ga6 2.661(2) 3_565 ?
Ga2 Ga2 2.712(3) 4 ?
Ga2 Mg4 2.870(6) 1_455 ?
Ga2 Li21 2.873(5) 2 ?
Ga2 Mg21 2.873(5) 2 ?
Ga2 Li1 2.88(4) . ?
Ga2 Mg2 2.926(5) 1_455 ?
Ga2 Mg1 2.964(6) 2_665 ?
Ga3 Cu11 2.584(6) . ?
Ga3 Ga4 2.611(3) 3_565 ?
Ga3 Ga4 2.611(3) 2_665 ?
Ga3 Ga3 2.627(7) 4_556 ?
Ga3 Li1 2.93(7) 3_565 ?
Ga3 Li4 2.976(4) . ?
Ga3 Cu3 3.016(4) 2_665 ?
Ga3 Cu3 3.017(4) 3_565 ?
Ga3 Li21 3.084(10) 7_565 ?
Ga3 Mg21 3.084(10) 7_565 ?
Ga3 Mg21 3.084(10) 1_565 ?
Ga4 Ga5 2.487(4) . ?
Ga4 Ga3 2.611(4) 3_565 ?
Ga4 Ga3 2.611(4) 2_665 ?
Ga4 Ga4 2.681(5) 3_565 ?
Ga4 Ga4 2.681(5) 2_665 ?
Ga4 Cu3 2.784(5) . ?
Ga4 Li4 2.946(3) . ?
Ga4 Mg3 3.043(17) . ?
Ga4 Li21 3.057(9) 3_665 ?
Ga4 Mg21 3.057(9) 3_665 ?
Ga4 Li21 3.057(9) 9 ?
Ga4 Mg21 3.057(9) 9 ?
Ga5 Ga6 2.494(3) . ?
Ga5 Ga8 2.615(3) 8 ?
Ga5 Ga8 2.615(3) 2_665 ?
Ga5 Ga2 2.650(2) 8 ?
Ga5 Ga2 2.650(2) 2_665 ?
Ga5 Mg3 2.869(4) . ?
Ga5 Li1 2.91(3) 2_665 ?
Ga5 Li1 2.92(3) . ?
Ga5 Mg21 2.932(6) 3_665 ?
Ga5 Li21 2.932(6) 3_665 ?
Ga5 Mg21 2.932(6) 9 ?
Ga6 Ga7 2.465(5) . ?
Ga6 Ga9 2.596(3) 9 ?
Ga6 Ga9 2.596(3) 3_665 ?
Ga6 Ga2 2.661(2) 8 ?
Ga6 Ga2 2.661(2) 2_665 ?
Ga6 Mg23 2.858(7) . ?
Ga6 Li21 2.944(7) 3_665 ?
Ga6 Mg21 2.944(7) 3_665 ?
Ga6 Li21 2.944(7) 9 ?
Ga6 Mg21 2.944(7) 9 ?
Ga7 Cu1 2.638(4) 2_655 ?
Ga7 Cu1 2.638(4) 3_665 ?
Ga7 Ga7 2.700(6) 2_655 ?
Ga7 Ga7 2.700(6) 3_665 ?
Ga7 Cu13 2.807(5) . ?
Ga7 Li3 2.964(3) . ?
Ga7 Li21 3.045(10) 9 ?
Ga7 Mg21 3.045(10) 9 ?
Ga7 Li21 3.045(10) 3_665 ?
Ga7 Mg21 3.045(10) 3_665 ?
Ga8 Ga8 2.440(6) 8 ?
Ga8 Ga2 2.511(3) 4 ?
Ga8 Ga8 2.575(6) 9_565 ?
Ga8 Ga5 2.615(3) 3_565 ?
Ga8 Ga5 2.615(3) 6_565 ?
Ga8 Li1 2.95(7) 4 ?
Ga8 Li1 2.95(7) . ?
Ga8 Mg3 3.022(11) . ?
Ga8 Mg3 3.022(11) 4 ?
Ga8 Mg1 3.049(15) 2_665 ?
Ga9 Ga9 2.458(6) 9 ?
Ga9 Ga2 2.522(3) 6 ?
Ga9 Ga2 2.522(3) 3 ?
Ga9 Ga9 2.547(5) 8_655 ?
Ga9 Ga6 2.596(3) 2_655 ?
Ga9 Ga6 2.596(3) 5_655 ?
Ga9 Mg2 2.946(14) 3_665 ?
Ga9 Mg23 2.988(18) . ?
Ga9 Li23 2.988(18) 4 ?
Ga9 Mg23 2.988(18) 4 ?
Ga9 Mg4 2.997(10) 6_665 ?
Cu1 Li22 2.577(12) 2_655 ?
Cu1 Mg22 2.577(12) 2_655 ?
Cu1 Li22 2.577(12) 8_655 ?
Cu1 Mg22 2.577(12) 8_655 ?
Cu1 Cu1 2.585(7) 4_556 ?
Cu1 Cu12 2.593(7) . ?
Cu1 Ga7 2.638(4) 3_665 ?
Cu1 Ga7 2.638(4) 2_655 ?
Cu1 Mg4 2.945(11) . ?
Cu1 Li3 2.980(4) . ?
Cu1 Mg13 3.030(4) 3_665 ?
Cu2 Cu11 2.558(5) . ?
Cu2 Mg11 2.558(5) 4_556 ?
Cu2 Cu11 2.558(5) 4_556 ?
Cu2 Cu2 2.595(6) 3_465 ?
Cu2 Cu2 2.595(6) 2_675 ?
Cu2 Li22 3.032(11) 1_565 ?
Cu2 Mg22 3.032(11) 1_565 ?
Cu2 Li22 3.032(11) 7_565 ?
Cu2 Mg22 3.032(11) 7_565 ?
Cu2 Li2 3.21(7) 4_566 ?
Cu2 Li2 3.21(7) 1_565 ?
Cu3 Cu13 2.578(8) . ?
Cu3 Li4 2.759(8) . ?
Cu3 Ga4 2.784(5) 4_556 ?
Cu3 Ga3 3.016(4) 6_566 ?
Cu3 Ga3 3.017(4) 2_665 ?
Cu3 Ga3 3.016(4) 3_565 ?
Cu3 Ga3 3.017(4) 5_666 ?
Cu11 Ga1 2.648(5) 9_565 ?
Cu11 Ga1 2.648(5) 3_565 ?
Cu11 Mg12 2.973(2) 3_675 ?
Cu11 Cu12 2.973(2) 3_675 ?
Cu11 Cu12 2.973(2) 2 ?
Cu11 Mg12 2.973(2) 2 ?
Cu11 Li1 3.08(7) 3_565 ?
Cu11 Li2 3.085(19) 1_565 ?
Cu11 Mg21 3.153(8) 7_565 ?
Cu11 Li21 3.153(8) 7_565 ?
Cu12 Li22 2.632(10) 2_655 ?
Cu12 Mg22 2.632(10) 2_655 ?
Cu12 Li22 2.632(10) 8_655 ?
Cu12 Mg22 2.632(10) 8_655 ?
Cu12 Ga1 2.693(6) 7_655 ?
Cu12 Ga1 2.693(6) 1_655 ?
Cu12 Cu11 2.973(3) 3 ?
Cu12 Mg11 2.973(3) 3 ?
Cu12 Cu11 2.973(3) 2_765 ?
Cu12 Mg11 2.973(3) 2_765 ?
Cu12 Mg4 3.069(13) . ?
Cu13 Li3 2.793(8) . ?
Cu13 Ga7 2.807(5) 4_556 ?
Cu13 Cu1 3.030(4) 5_656 ?
Cu13 Cu1 3.030(4) 2_655 ?
Cu13 Cu1 3.030(4) 3_665 ?
Cu13 Cu1 3.030(4) 6_666 ?
Cu13 Li22 3.103(11) 3_665 ?
Cu13 Mg22 3.103(11) 3_665 ?
Cu13 Li22 3.103(11) 9 ?
Cu13 Mg22 3.103(11) 9 ?
Cu14 Mg14 2.579(11) 4 ?
Cu14 Cu14 2.579(11) 4 ?
Cu14 Li2 2.69(8) . ?
Cu14 Ga1 2.938(3) 8 ?
Cu14 Ga1 2.938(3) 2 ?
Cu14 Ga1 2.938(3) 3 ?
Cu14 Ga1 2.938(3) 9 ?
Cu14 Ga1 2.938(3) 7 ?
Mg1 Ga2 2.964(6) 3_565 ?
Mg1 Ga2 2.964(6) 12_565 ?
Mg1 Ga2 2.964(6) 9_565 ?
Mg1 Ga2 2.964(6) 6_565 ?
Mg1 Ga1 2.993(5) 3_565 ?
Mg1 Ga1 2.993(5) 12_565 ?
Mg1 Ga1 2.993(5) 6_565 ?
Mg1 Ga1 2.993(5) 9_565 ?
Mg1 Ga8 3.049(15) 3_565 ?
Mg1 Ga8 3.049(15) 9_565 ?
Mg1 Mg2 3.210(8) 3_675 ?
Mg1 Mg2 3.209(8) 2 ?
Mg2 Ga2 2.926(5) 1_655 ?
Mg2 Ga2 2.926(5) 10_655 ?
Mg2 Ga2 2.926(5) 4_655 ?
Mg2 Ga2 2.926(5) 7_655 ?
Mg2 Ga9 2.946(14) 8_655 ?
Mg2 Ga9 2.946(14) 2_655 ?
Mg2 Ga1 3.035(5) 1_655 ?
Mg2 Ga1 3.035(5) 10_655 ?
Mg2 Ga1 3.035(5) 4_655 ?
Mg2 Ga1 3.035(5) 7_655 ?
Mg2 Mg4 3.172(13) 4 ?
Mg2 Mg4 3.172(13) . ?
Mg3 Ga5 2.869(4) 2_665 ?
Mg3 Ga5 2.869(4) 3_565 ?
Mg3 Ga8 3.022(11) 9_565 ?
Mg3 Ga8 3.022(11) 3_565 ?
Mg3 Ga8 3.022(11) 7_665 ?
Mg3 Ga8 3.022(11) 8 ?
Mg3 Ga8 3.022(11) 2_665 ?
Mg3 Ga4 3.043(17) 2_665 ?
Mg3 Ga4 3.043(17) 3_565 ?
Mg4 Ga2 2.870(6) 7_655 ?
Mg4 Ga2 2.870(6) 1_655 ?
Mg4 Ga6 2.958(6) 2_655 ?
Mg4 Ga6 2.959(6) 3_665 ?
Mg4 Ga9 2.996(10) 8_655 ?
Mg4 Ga9 2.997(10) 2_655 ?
Mg4 Ga1 3.098(9) 1_655 ?
Mg4 Ga1 3.098(9) 7_655 ?
Mg4 Ga7 3.127(9) 3_665 ?
Mg21 Ga2 2.873(5) 3 ?
Mg21 Ga5 2.932(6) 2_655 ?
Mg21 Ga6 2.944(7) 2_655 ?
Mg21 Mg22 2.989(8) . ?
Mg21 Ga7 3.045(10) 2_655 ?
Mg21 Ga4 3.057(9) 2_655 ?
Mg21 Ga3 3.084(10) 1_545 ?
Mg21 Cu1 3.086(9) 3_665 ?
Mg21 Ga1 3.123(6) 3 ?
Mg21 Mg4 3.136(10) 3_665 ?
Mg21 Li1 3.16(4) 3 ?
Mg22 Cu1 2.577(12) 6_666 ?
Mg22 Cu1 2.577(12) 3_665 ?
Mg22 Mg12 2.632(10) 6_666 ?
Mg22 Mg12 2.632(10) 3_665 ?
Mg22 Cu12 2.632(10) 6_666 ?
Mg22 Cu12 2.632(10) 3_665 ?
Mg22 Li22 2.96(3) 9 ?
Mg22 Mg22 2.96(3) 9 ?
Mg22 Li21 2.989(8) 4_556 ?
Mg22 Mg21 2.989(8) 4_556 ?
Mg23 Ga6 2.858(7) 3_665 ?
Mg23 Ga6 2.858(7) 2_655 ?
Mg23 Ga9 2.988(18) 8_655 ?
Mg23 Ga9 2.988(18) 2_655 ?
Mg23 Ga9 2.988(18) 7_665 ?
Mg23 Ga9 2.988(18) 9 ?
Mg23 Ga9 2.988(18) 3_665 ?
Mg23 Ga7 3.08(3) 3_665 ?
Mg23 Ga7 3.08(3) 2_655 ?
Li1 Ga2 2.89(4) 8 ?
Li1 Ga3 2.93(7) 2_665 ?
Li1 Ga5 2.91(3) 3_565 ?
Li1 Ga8 2.95(7) 8 ?
Li1 Mg11 3.08(7) 2_665 ?
Li1 Cu11 3.08(7) 2_665 ?
Li1 Ga4 3.07(6) 3_565 ?
Li2 Ga1 3.01(4) 2 ?
Li2 Ga1 3.01(4) 9 ?
Li2 Ga1 3.01(4) 7 ?
Li2 Ga1 3.01(4) 8 ?
Li2 Ga1 3.01(4) 3 ?
Li2 Mg12 3.07(2) 3_665 ?
Li2 Cu12 3.07(2) 3_665 ?
Li2 Mg12 3.07(2) 2_545 ?
Li2 Cu12 3.07(2) 2_545 ?
Li3 Mg13 2.793(8) 2_655 ?
Li3 Cu13 2.793(8) 2_655 ?
Li3 Mg13 2.793(8) 3_665 ?
Li3 Cu13 2.793(8) 3_665 ?
Li3 Ga7 2.964(3) 6_666 ?
Li3 Ga7 2.964(3) 2_655 ?
Li3 Ga7 2.964(3) 3_665 ?
Li3 Ga7 2.964(3) 5_656 ?
Li3 Ga7 2.964(3) 4_556 ?
Li4 Cu3 2.759(8) 3_565 ?
Li4 Cu3 2.759(8) 2_665 ?
Li4 Ga4 2.946(3) 5_666 ?
Li4 Ga4 2.946(3) 3_565 ?
Li4 Ga4 2.946(3) 6_566 ?
Li4 Ga4 2.946(3) 2_665 ?
Li4 Ga4 2.946(3) 4_556 ?
Li4 Ga3 2.976(4) 4_556 ?
Li4 Ga3 2.976(4) 2_665 ?
